data_1576055
loop_
_publ_author_name
'Abd El-Gaber, Mohammed K'
'Herrick, Ryan M.'
'Sudhakar, Pranaya'
'Rana, Ashutosh'
'Roach, Brent A.'
'Dick, Jeffrey E.'
'Altman, Ryan A.'

_publ_section_title
;
 Diselenide-enabled photocatalytic hydroazolation of
 <i>gem</i>-difluoroalkenes.
;
_journal_issue 47
_journal_name_full 'Chemical science'
_journal_page_first 22701
_journal_page_last 22710
_journal_paper_doi 10.1039/d5sc04074d
_journal_volume 16
_journal_year 2025
_chemical_formula_sum 'C18 H18 F2 N2 O3'
_chemical_formula_weight 348.34
_space_group_crystal_system monoclinic
_space_group_IT_number 14
_space_group_name_Hall '-P 2ybc'
_space_group_name_H-M_alt 'P 1 21/c 1'
_atom_sites_solution_hydrogens geom
_atom_sites_solution_primary dual
_atom_sites_solution_secondary difmap
_audit_creation_method SHELXL-2019/3
_audit_update_record
;
2025-01-03 deposited with the CCDC.	2025-10-21 downloaded from the CCDC.
;
_cell_angle_alpha 90
_cell_angle_beta 93.479(3)
_cell_angle_gamma 90
_cell_formula_units_Z 4
_cell_length_a 5.4907(3)
_cell_length_b 11.8432(8)
_cell_length_c 25.3093(16)
_cell_measurement_reflns_used 9080
_cell_measurement_temperature 150(2)
_cell_measurement_theta_max 33.1579
_cell_measurement_theta_min 2.9698
_cell_volume 1642.77(18)
_computing_cell_refinement 'SAINT V8.40B (Bruker, 2020)'
_computing_data_collection 'Apex4 v2022.10-0 (Bruker, 2022)'
_computing_data_reduction 'SAINT V8.40B (Bruker, 2020)'
_computing_structure_refinement
;  
SHELXL-2019/2 (Sheldrick, 2015a, 2019), 
SHELXLE Rev1541 (H\"ubschle et al., 2011)
;
_computing_structure_solution 'SHELXT (Sheldrick, 2015b)'
_diffrn_ambient_temperature 150(2)
_diffrn_detector_area_resol_mean 7.4074
_diffrn_detector_type 'PhotonII charge-integrating pixel array (CPAD)'
_diffrn_measured_fraction_theta_full 0.998
_diffrn_measured_fraction_theta_max 0.998
_diffrn_measurement_device 'three circle diffractometer'
_diffrn_measurement_device_type 'Bruker AXS D8 Quest'
_diffrn_measurement_method 'omega and phi scans'
_diffrn_radiation_monochromator 'Triumph curved graphite crystal'
_diffrn_radiation_type MoK\a
_diffrn_radiation_wavelength 0.71073
_diffrn_reflns_av_R_equivalents 0.0537
_diffrn_reflns_av_unetI/netI 0.0273
_diffrn_reflns_Laue_measured_fraction_full 0.998
_diffrn_reflns_Laue_measured_fraction_max 0.998
_diffrn_reflns_limit_h_max 5
_diffrn_reflns_limit_h_min -8
_diffrn_reflns_limit_k_max 18
_diffrn_reflns_limit_k_min -18
_diffrn_reflns_limit_l_max 38
_diffrn_reflns_limit_l_min -38
_diffrn_reflns_number 53511
_diffrn_reflns_point_group_measured_fraction_full 0.998
_diffrn_reflns_point_group_measured_fraction_max 0.998
_diffrn_reflns_theta_full 25.242
_diffrn_reflns_theta_max 33.137
_diffrn_reflns_theta_min 2.357
_diffrn_source 'fine focus sealed tube X-ray source'
_diffrn_source_current '30 mA'
_diffrn_source_voltage '50 kV'
_exptl_absorpt_coefficient_mu 0.112
_exptl_absorpt_correction_T_max 0.7465
_exptl_absorpt_correction_T_min 0.6999
_exptl_absorpt_correction_type multi-scan
_exptl_absorpt_process_details
;
 SADABS 2016/2: Krause, L., Herbst-Irmer, R., Sheldrick G.M. & Stalke D.,
 J. Appl. Cryst. 48 (2015) 3-10
;
_exptl_crystal_colour colourless
_exptl_crystal_density_diffrn 1.408
_exptl_crystal_description rod
_exptl_crystal_F_000 728
_exptl_crystal_size_max 0.430
_exptl_crystal_size_mid 0.180
_exptl_crystal_size_min 0.130
_refine_diff_density_max 0.394
_refine_diff_density_min -0.265
_refine_diff_density_rms 0.049
_refine_ls_extinction_method none
_refine_ls_goodness_of_fit_ref 1.020
_refine_ls_hydrogen_treatment constr
_refine_ls_matrix_type full
_refine_ls_number_parameters 229
_refine_ls_number_reflns 6253
_refine_ls_number_restraints 0
_refine_ls_restrained_S_all 1.020
_refine_ls_R_factor_all 0.0609
_refine_ls_R_factor_gt 0.0422
_refine_ls_shift/su_max 0.001
_refine_ls_shift/su_mean 0.000
_refine_ls_structure_factor_coef Fsqd
_refine_ls_weighting_details 'w=1/[\s^2^(Fo^2^)+(0.0483P)^2^+0.5289P] where P=(Fo^2^+2Fc^2^)/3'
_refine_ls_weighting_scheme calc
_refine_ls_wR_factor_gt 0.1021
_refine_ls_wR_factor_ref 0.1125
_reflns_Friedel_coverage 0.000
_reflns_number_gt 4781
_reflns_number_total 6253
_reflns_threshold_expression 'I > 2\s(I)'
_cod_data_source_file d5sc04074d2.cif
_cod_data_source_block MK_216_2_0m
_cod_depositor_comments 'Adding full bibliography for 1576054--1576058.cif.'
_cod_original_sg_symbol_H-M 'P 21/c'
_cod_database_code 1576055
_shelx_shelxl_version_number 2019/3
_shelx_space_group_comment
;
The symmetry employed for this shelxl refinement is uniquely defined
by the following loop, which should always be used as a source of
symmetry information in preference to the above space-group names.
They are only intended as comments.
;
_shelx_estimated_absorpt_t_min 0.954
_shelx_estimated_absorpt_t_max 0.986

loop_
_space_group_symop_operation_xyz
'x, y, z'
'-x, y+1/2, -z+1/2'
'-x, -y, -z'
'x, -y-1/2, z-1/2'

loop_
_atom_site_label
_atom_site_type_symbol
_atom_site_fract_x
_atom_site_fract_y
_atom_site_fract_z
_atom_site_U_iso_or_equiv
_atom_site_adp_type
_atom_site_occupancy
_atom_site_site_symmetry_order
_atom_site_calc_flag
_atom_site_refinement_flags_posn
_atom_site_refinement_flags_adp
_atom_site_refinement_flags_occupancy
_atom_site_disorder_assembly
_atom_site_disorder_group
F1 F 0.76634(12) 0.27581(7) 0.53374(3) 0.03327(17) Uani 1 1 d . . . . .
F2 F 0.46065(14) 0.37122(6) 0.49996(3) 0.03135(16) Uani 1 1 d . . . . .
O1 O 0.74192(14) 0.44514(7) 0.73164(3) 0.02519(16) Uani 1 1 d . . . . .
O2 O 0.41955(14) 0.61607(6) 0.71658(3) 0.02275(15) Uani 1 1 d . . . . .
O3 O 0.09617(14) 0.61952(7) 0.63371(3) 0.02486(16) Uani 1 1 d . . . . .
N1 N 0.47863(15) 0.18370(7) 0.48257(3) 0.02007(16) Uani 1 1 d . . . . .
N2 N 0.27287(15) 0.11990(8) 0.48315(3) 0.02077(16) Uani 1 1 d . . . . .
C1 C 0.60405(19) 0.17084(10) 0.43831(4) 0.0252(2) Uani 1 1 d . . . . .
H1 H 0.750589 0.208080 0.430323 0.030 Uiso 1 1 calc R U . . .
C2 C 0.47464(19) 0.09228(9) 0.40717(4) 0.02197(19) Uani 1 1 d . . . . .
C3 C 0.4985(2) 0.04355(10) 0.35628(4) 0.0285(2) Uani 1 1 d . . . . .
H3 H 0.633351 0.061426 0.336012 0.034 Uiso 1 1 calc R U . . .
C4 C 0.3217(2) -0.02953(10) 0.33757(4) 0.0297(2) Uani 1 1 d . . . . .
H4 H 0.332773 -0.061663 0.303402 0.036 Uiso 1 1 calc R U . . .
C5 C 0.1206(2) -0.05900(10) 0.36799(5) 0.0291(2) Uani 1 1 d . . . . .
H5 H 0.001893 -0.110465 0.353452 0.035 Uiso 1 1 calc R U . . .
C6 C 0.0929(2) -0.01560(10) 0.41741(4) 0.0254(2) Uani 1 1 d . . . . .
H6 H -0.039665 -0.037133 0.437643 0.030 Uiso 1 1 calc R U . . .
C7 C 0.27148(18) 0.06309(8) 0.43704(4) 0.01963(17) Uani 1 1 d . . . . .
C8 C 0.52113(17) 0.26970(9) 0.52262(4) 0.02073(18) Uani 1 1 d . . . . .
C9 C 0.38381(18) 0.24960(9) 0.57167(4) 0.02074(18) Uani 1 1 d . . . . .
H9A H 0.449702 0.181169 0.589886 0.025 Uiso 1 1 calc R U . . .
H9B H 0.210017 0.235314 0.561068 0.025 Uiso 1 1 calc R U . . .
C10 C 0.40060(17) 0.34782(8) 0.60991(4) 0.01942(17) Uani 1 1 d . . . . .
C11 C 0.57547(18) 0.34825(8) 0.65222(4) 0.02003(18) Uani 1 1 d . . . . .
H11 H 0.688267 0.287686 0.656728 0.024 Uiso 1 1 calc R U . . .
C12 C 0.58380(17) 0.43841(8) 0.68798(4) 0.01883(17) Uani 1 1 d . . . . .
C13 C 0.42128(17) 0.52900(8) 0.68066(4) 0.01836(17) Uani 1 1 d . . . . .
C14 C 0.24774(17) 0.52783(8) 0.63783(4) 0.01898(17) Uani 1 1 d . . . . .
C15 C 0.23571(17) 0.43685(9) 0.60290(4) 0.02075(18) Uani 1 1 d . . . . .
H15 H 0.115254 0.435467 0.574331 0.025 Uiso 1 1 calc R U . . .
C16 C 0.92285(19) 0.35878(10) 0.73867(4) 0.0266(2) Uani 1 1 d . . . . .
H16A H 0.843039 0.285998 0.744002 0.040 Uiso 1 1 calc R U . . .
H16B H 1.031841 0.376394 0.769669 0.040 Uiso 1 1 calc R U . . .
H16C H 1.017700 0.354731 0.707145 0.040 Uiso 1 1 calc R U . . .
C17 C 0.6228(2) 0.69074(11) 0.71597(6) 0.0345(3) Uani 1 1 d . . . . .
H17A H 0.618933 0.730612 0.682003 0.052 Uiso 1 1 calc R U . . .
H17B H 0.774459 0.647323 0.720725 0.052 Uiso 1 1 calc R U . . .
H17C H 0.614729 0.745664 0.744779 0.052 Uiso 1 1 calc R U . . .
C18 C -0.08790(19) 0.61841(10) 0.59118(5) 0.0266(2) Uani 1 1 d . . . . .
H18A H -0.010513 0.613035 0.557380 0.040 Uiso 1 1 calc R U . . .
H18B H -0.183747 0.688140 0.591920 0.040 Uiso 1 1 calc R U . . .
H18C H -0.195480 0.553311 0.595105 0.040 Uiso 1 1 calc R U . . .

loop_
_atom_site_aniso_label
_atom_site_aniso_U_11
_atom_site_aniso_U_22
_atom_site_aniso_U_33
_atom_site_aniso_U_23
_atom_site_aniso_U_13
_atom_site_aniso_U_12
F1 0.0171(3) 0.0437(4) 0.0385(4) -0.0087(3) -0.0018(3) -0.0065(3)
F2 0.0481(4) 0.0198(3) 0.0257(3) 0.0022(2) -0.0014(3) -0.0003(3)
O1 0.0274(4) 0.0250(4) 0.0219(3) -0.0023(3) -0.0088(3) 0.0042(3)
O2 0.0245(3) 0.0223(3) 0.0217(3) -0.0063(3) 0.0034(3) -0.0016(3)
O3 0.0235(3) 0.0240(4) 0.0265(4) -0.0013(3) -0.0026(3) 0.0074(3)
N1 0.0174(3) 0.0216(4) 0.0212(4) -0.0020(3) 0.0015(3) -0.0012(3)
N2 0.0189(3) 0.0227(4) 0.0208(4) -0.0038(3) 0.0020(3) -0.0033(3)
C1 0.0210(4) 0.0271(5) 0.0282(5) -0.0011(4) 0.0071(4) -0.0013(4)
C2 0.0226(4) 0.0229(5) 0.0207(4) 0.0013(4) 0.0041(3) 0.0037(3)
C3 0.0364(6) 0.0286(5) 0.0214(5) 0.0020(4) 0.0086(4) 0.0078(4)
C4 0.0421(6) 0.0279(5) 0.0186(5) -0.0029(4) -0.0008(4) 0.0127(5)
C5 0.0330(5) 0.0265(5) 0.0271(5) -0.0090(4) -0.0051(4) 0.0051(4)
C6 0.0237(5) 0.0255(5) 0.0270(5) -0.0077(4) 0.0007(4) -0.0004(4)
C7 0.0198(4) 0.0199(4) 0.0192(4) -0.0013(3) 0.0009(3) 0.0019(3)
C8 0.0178(4) 0.0206(4) 0.0232(4) -0.0006(3) -0.0031(3) -0.0013(3)
C9 0.0219(4) 0.0195(4) 0.0205(4) -0.0024(3) -0.0013(3) -0.0014(3)
C10 0.0195(4) 0.0183(4) 0.0201(4) -0.0012(3) -0.0017(3) -0.0010(3)
C11 0.0209(4) 0.0179(4) 0.0208(4) -0.0001(3) -0.0026(3) 0.0014(3)
C12 0.0189(4) 0.0199(4) 0.0173(4) 0.0005(3) -0.0021(3) -0.0013(3)
C13 0.0193(4) 0.0188(4) 0.0171(4) -0.0010(3) 0.0012(3) -0.0009(3)
C14 0.0169(4) 0.0196(4) 0.0204(4) 0.0009(3) 0.0006(3) 0.0014(3)
C15 0.0193(4) 0.0220(4) 0.0203(4) -0.0010(3) -0.0034(3) 0.0009(3)
C16 0.0228(4) 0.0287(5) 0.0272(5) 0.0012(4) -0.0075(4) 0.0028(4)
C17 0.0349(6) 0.0247(5) 0.0450(7) -0.0121(5) 0.0107(5) -0.0082(5)
C18 0.0219(4) 0.0290(5) 0.0285(5) 0.0051(4) -0.0017(4) 0.0056(4)

loop_
_atom_type_symbol
_atom_type_description
_atom_type_scat_dispersion_real
_atom_type_scat_dispersion_imag
_atom_type_scat_source
C C 0.0033 0.0016 'International Tables Vol C Tables 4.2.6.8 and 6.1.1.4'
H H 0.0000 0.0000 'International Tables Vol C Tables 4.2.6.8 and 6.1.1.4'
N N 0.0061 0.0033 'International Tables Vol C Tables 4.2.6.8 and 6.1.1.4'
F F 0.0171 0.0103 'International Tables Vol C Tables 4.2.6.8 and 6.1.1.4'
O O 0.0106 0.0060 'International Tables Vol C Tables 4.2.6.8 and 6.1.1.4'

loop_
_geom_angle_atom_site_label_1
_geom_angle_atom_site_label_2
_geom_angle_atom_site_label_3
_geom_angle
_geom_angle_site_symmetry_1
_geom_angle_site_symmetry_3
_geom_angle_publ_flag
C12 O1 C16 117.51(8) . . ?
C13 O2 C17 114.93(8) . . ?
C14 O3 C18 116.64(8) . . ?
C1 N1 N2 114.18(9) . . ?
C1 N1 C8 126.06(9) . . ?
N2 N1 C8 118.86(8) . . ?
C7 N2 N1 103.26(8) . . ?
N1 C1 C2 106.01(9) . . ?
N1 C1 H1 127.0 . . ?
C2 C1 H1 127.0 . . ?
C1 C2 C3 135.52(10) . . ?
C1 C2 C7 104.56(9) . . ?
C3 C2 C7 119.89(10) . . ?
C4 C3 C2 117.95(10) . . ?
C4 C3 H3 121.0 . . ?
C2 C3 H3 121.0 . . ?
C3 C4 C5 121.69(10) . . ?
C3 C4 H4 119.2 . . ?
C5 C4 H4 119.2 . . ?
C6 C5 C4 122.23(11) . . ?
C6 C5 H5 118.9 . . ?
C4 C5 H5 118.9 . . ?
C5 C6 C7 116.96(10) . . ?
C5 C6 H6 121.5 . . ?
C7 C6 H6 121.5 . . ?
N2 C7 C6 126.76(9) . . ?
N2 C7 C2 111.98(9) . . ?
C6 C7 C2 121.25(9) . . ?
F1 C8 F2 104.63(8) . . ?
F1 C8 N1 107.34(8) . . ?
F2 C8 N1 107.54(8) . . ?
F1 C8 C9 112.06(8) . . ?
F2 C8 C9 111.31(8) . . ?
N1 C8 C9 113.45(8) . . ?
C8 C9 C10 113.01(8) . . ?
C8 C9 H9A 109.0 . . ?
C10 C9 H9A 109.0 . . ?
C8 C9 H9B 109.0 . . ?
C10 C9 H9B 109.0 . . ?
H9A C9 H9B 107.8 . . ?
C11 C10 C15 120.44(9) . . ?
C11 C10 C9 120.45(9) . . ?
C15 C10 C9 119.10(9) . . ?
C10 C11 C12 119.59(9) . . ?
C10 C11 H11 120.2 . . ?
C12 C11 H11 120.2 . . ?
O1 C12 C11 124.22(9) . . ?
O1 C12 C13 115.53(9) . . ?
C11 C12 C13 120.24(9) . . ?
O2 C13 C14 119.21(9) . . ?
O2 C13 C12 121.12(8) . . ?
C14 C13 C12 119.56(9) . . ?
O3 C14 C15 124.09(9) . . ?
O3 C14 C13 115.69(9) . . ?
C15 C14 C13 120.22(9) . . ?
C14 C15 C10 119.93(9) . . ?
C14 C15 H15 120.0 . . ?
C10 C15 H15 120.0 . . ?
O1 C16 H16A 109.5 . . ?
O1 C16 H16B 109.5 . . ?
H16A C16 H16B 109.5 . . ?
O1 C16 H16C 109.5 . . ?
H16A C16 H16C 109.5 . . ?
H16B C16 H16C 109.5 . . ?
O2 C17 H17A 109.5 . . ?
O2 C17 H17B 109.5 . . ?
H17A C17 H17B 109.5 . . ?
O2 C17 H17C 109.5 . . ?
H17A C17 H17C 109.5 . . ?
H17B C17 H17C 109.5 . . ?
O3 C18 H18A 109.5 . . ?
O3 C18 H18B 109.5 . . ?
H18A C18 H18B 109.5 . . ?
O3 C18 H18C 109.5 . . ?
H18A C18 H18C 109.5 . . ?
H18B C18 H18C 109.5 . . ?

loop_
_geom_bond_atom_site_label_1
_geom_bond_atom_site_label_2
_geom_bond_distance
_geom_bond_site_symmetry_2
_geom_bond_publ_flag
F1 C8 1.3606(11) . ?
F2 C8 1.3644(12) . ?
O1 C12 1.3655(11) . ?
O1 C16 1.4294(13) . ?
O2 C13 1.3751(12) . ?
O2 C17 1.4246(14) . ?
O3 C14 1.3683(12) . ?
O3 C18 1.4313(13) . ?
N1 C1 1.3585(13) . ?
N1 N2 1.3600(12) . ?
N1 C8 1.4458(13) . ?
N2 C7 1.3466(13) . ?
C1 C2 1.3870(15) . ?
C1 H1 0.9500 . ?
C2 C3 1.4246(15) . ?
C2 C7 1.4274(14) . ?
C3 C4 1.3636(18) . ?
C3 H3 0.9500 . ?
C4 C5 1.4275(18) . ?
C4 H4 0.9500 . ?
C5 C6 1.3692(15) . ?
C5 H5 0.9500 . ?
C6 C7 1.4204(15) . ?
C6 H6 0.9500 . ?
C8 C9 1.5100(15) . ?
C9 C10 1.5124(14) . ?
C9 H9A 0.9900 . ?
C9 H9B 0.9900 . ?
C10 C11 1.3941(13) . ?
C10 C15 1.3941(14) . ?
C11 C12 1.3987(14) . ?
C11 H11 0.9500 . ?
C12 C13 1.4006(13) . ?
C13 C14 1.3993(13) . ?
C14 C15 1.3926(14) . ?
C15 H15 0.9500 . ?
C16 H16A 0.9800 . ?
C16 H16B 0.9800 . ?
C16 H16C 0.9800 . ?
C17 H17A 0.9800 . ?
C17 H17B 0.9800 . ?
C17 H17C 0.9800 . ?
C18 H18A 0.9800 . ?
C18 H18B 0.9800 . ?
C18 H18C 0.9800 . ?

loop_
_geom_torsion_atom_site_label_1
_geom_torsion_atom_site_label_2
_geom_torsion_atom_site_label_3
_geom_torsion_atom_site_label_4
_geom_torsion
_geom_torsion_site_symmetry_1
_geom_torsion_site_symmetry_2
_geom_torsion_site_symmetry_3
_geom_torsion_site_symmetry_4
_geom_torsion_publ_flag
C1 N1 N2 C7 0.77(12) . . . . ?
C8 N1 N2 C7 170.58(8) . . . . ?
N2 N1 C1 C2 -0.49(12) . . . . ?
C8 N1 C1 C2 -169.43(9) . . . . ?
N1 C1 C2 C3 177.74(12) . . . . ?
N1 C1 C2 C7 -0.01(11) . . . . ?
C1 C2 C3 C4 -176.85(12) . . . . ?
C7 C2 C3 C4 0.64(16) . . . . ?
C2 C3 C4 C5 -1.29(17) . . . . ?
C3 C4 C5 C6 0.21(18) . . . . ?
C4 C5 C6 C7 1.48(17) . . . . ?
N1 N2 C7 C6 -179.43(10) . . . . ?
N1 N2 C7 C2 -0.76(11) . . . . ?
C5 C6 C7 N2 176.46(11) . . . . ?
C5 C6 C7 C2 -2.09(16) . . . . ?
C1 C2 C7 N2 0.50(12) . . . . ?
C3 C2 C7 N2 -177.68(9) . . . . ?
C1 C2 C7 C6 179.25(10) . . . . ?
C3 C2 C7 C6 1.07(15) . . . . ?
C1 N1 C8 F1 -45.20(13) . . . . ?
N2 N1 C8 F1 146.32(9) . . . . ?
C1 N1 C8 F2 66.90(12) . . . . ?
N2 N1 C8 F2 -101.58(10) . . . . ?
C1 N1 C8 C9 -169.55(10) . . . . ?
N2 N1 C8 C9 21.97(12) . . . . ?
F1 C8 C9 C10 66.42(11) . . . . ?
F2 C8 C9 C10 -50.36(11) . . . . ?
N1 C8 C9 C10 -171.82(8) . . . . ?
C8 C9 C10 C11 -95.63(11) . . . . ?
C8 C9 C10 C15 85.65(11) . . . . ?
C15 C10 C11 C12 0.44(15) . . . . ?
C9 C10 C11 C12 -178.27(9) . . . . ?
C16 O1 C12 C11 5.27(15) . . . . ?
C16 O1 C12 C13 -175.55(9) . . . . ?
C10 C11 C12 O1 177.65(9) . . . . ?
C10 C11 C12 C13 -1.49(15) . . . . ?
C17 O2 C13 C14 -111.43(11) . . . . ?
C17 O2 C13 C12 72.45(13) . . . . ?
O1 C12 C13 O2 -2.03(14) . . . . ?
C11 C12 C13 O2 177.19(9) . . . . ?
O1 C12 C13 C14 -178.14(9) . . . . ?
C11 C12 C13 C14 1.08(14) . . . . ?
C18 O3 C14 C15 1.43(14) . . . . ?
C18 O3 C14 C13 -178.05(9) . . . . ?
O2 C13 C14 O3 3.72(13) . . . . ?
C12 C13 C14 O3 179.90(9) . . . . ?
O2 C13 C14 C15 -175.78(9) . . . . ?
C12 C13 C14 C15 0.40(14) . . . . ?
O3 C14 C15 C10 179.09(9) . . . . ?
C13 C14 C15 C10 -1.46(15) . . . . ?
C11 C10 C15 C14 1.04(15) . . . . ?
C9 C10 C15 C14 179.76(9) . . . . ?
